data_7042754
loop_
_publ_author_name
'Huerta-Lavorie, Ra\'ul'
'B\'aez-Rodr\'iguez, Dana V.'
'Garc\'ia-R\'ios, Jessica'
'Mart\'inez-Vollbert, Emiliano'
'Mart\'inez-Otero, Diego'
'Jancik, Vojtech'

_publ_section_title
;
 Molecular rare earth metal alumosilicates
;
_journal_name_full 'Dalton Trans.'
_journal_paper_doi 10.1039/C7DT00874K
_journal_year 2017
_chemical_formula_moiety 'C47 H70 Al N2 O5 Si Y'
_chemical_formula_sum 'C47 H70 Al N2 O5 Si Y'
_chemical_formula_weight 887.03
_chemical_properties_physical ', Moisture-sensitive'
_space_group_crystal_system triclinic
_space_group_IT_number 2
_space_group_name_Hall '-P 1'
_space_group_name_H-M_alt 'P -1'
_symmetry_space_group_name_Hall '-P 1'
_symmetry_space_group_name_H-M 'P -1'
_atom_sites_solution_hydrogens mixed
_atom_sites_solution_primary intrinsic-pasing
_atom_sites_solution_secondary difmap
_audit_creation_method SHELXL-2014/7
_audit_update_record
;
2017-03-10 deposited with the CCDC.
2017-04-05 downloaded from the CCDC.
;
_cell_angle_alpha 84.884(1)
_cell_angle_beta 75.472(1)
_cell_angle_gamma 69.106(1)
_cell_formula_units_Z 2
_cell_length_a 11.1787(5)
_cell_length_b 13.1734(6)
_cell_length_c 17.2734(7)
_cell_measurement_reflns_used 9077
_cell_measurement_temperature 100(2)
_cell_measurement_theta_max 26.38
_cell_measurement_theta_min 2.58
_cell_volume 2300.45(17)
_computing_cell_refinement 'Bruker SAINT'
_computing_data_collection 'Bruker APEX2'
_computing_data_reduction 'Bruker SAINT'
_computing_molecular_graphics 'Bruker SHELXTL'
_computing_publication_material 'Bruker SHELXTL'
_computing_structure_refinement 'SHELXL-2014/7 (Sheldrick, 2014)'
_computing_structure_solution 'SHELXT-2014 (Sheldrick, 2014)'
_diffrn_ambient_temperature 100(2)
_diffrn_detector_area_resol_mean 8.333
_diffrn_measured_fraction_theta_full 0.999
_diffrn_measured_fraction_theta_max 0.999
_diffrn_measurement_device_type 'Bruker APEX-II CCD'
_diffrn_measurement_method '\w scans'
_diffrn_radiation_type MoK\a
_diffrn_radiation_wavelength 0.71073
_diffrn_reflns_av_R_equivalents 0.0296
_diffrn_reflns_av_unetI/netI 0.0212
_diffrn_reflns_Laue_measured_fraction_full 0.999
_diffrn_reflns_Laue_measured_fraction_max 0.999
_diffrn_reflns_limit_h_max 13
_diffrn_reflns_limit_h_min -13
_diffrn_reflns_limit_k_max 16
_diffrn_reflns_limit_k_min -16
_diffrn_reflns_limit_l_max 21
_diffrn_reflns_limit_l_min -21
_diffrn_reflns_number 45969
_diffrn_reflns_point_group_measured_fraction_full 0.999
_diffrn_reflns_point_group_measured_fraction_max 0.999
_diffrn_reflns_theta_full 25.242
_diffrn_reflns_theta_max 26.383
_diffrn_reflns_theta_min 1.655
_diffrn_source 'Fine-focus sealed tube'
_exptl_absorpt_coefficient_mu 1.358
_exptl_absorpt_correction_T_max 0.7454
_exptl_absorpt_correction_T_min 0.6575
_exptl_absorpt_correction_type multi-scan
_exptl_absorpt_process_details 'SADABS 2008/1'
_exptl_crystal_colour colourless
_exptl_crystal_density_diffrn 1.281
_exptl_crystal_description prism
_exptl_crystal_F_000 944
_exptl_crystal_size_max 0.254
_exptl_crystal_size_mid 0.118
_exptl_crystal_size_min 0.085
_refine_diff_density_max 0.447
_refine_diff_density_min -0.441
_refine_diff_density_rms 0.047
_refine_ls_extinction_method none
_refine_ls_goodness_of_fit_ref 1.036
_refine_ls_hydrogen_treatment mixed
_refine_ls_matrix_type full
_refine_ls_number_parameters 725
_refine_ls_number_reflns 9397
_refine_ls_number_restraints 1625
_refine_ls_restrained_S_all 1.091
_refine_ls_R_factor_all 0.0288
_refine_ls_R_factor_gt 0.0252
_refine_ls_shift/su_max 0.009
_refine_ls_shift/su_mean 0.000
_refine_ls_structure_factor_coef Fsqd
_refine_ls_weighting_details 'w=1/[\s^2^(Fo^2^)+(0.0346P)^2^+0.9169P] where P=(Fo^2^+2Fc^2^)/3'
_refine_ls_weighting_scheme calc
_refine_ls_wR_factor_gt 0.0627
_refine_ls_wR_factor_ref 0.0644
_reflns_Friedel_coverage 0.000
_reflns_number_gt 8688
_reflns_number_total 9397
_reflns_threshold_expression 'I > 2\s(I)'
_cod_data_source_file c7dt00874k2.cif
_cod_data_source_block Comp8
_cod_database_code 7042754
_shelx_shelxl_version_number 2014/7
_shelx_space_group_comment
; 
The symmetry employed for this shelxl refinement is uniquely defined 
by the following loop, which should always be used as a source of 
symmetry information in preference to the above space-group names. 
They are only intended as comments. 
;
_shelx_estimated_absorpt_t_min 0.724
_shelx_estimated_absorpt_t_max 0.893

loop_
_space_group_symop_operation_xyz
'x, y, z'
'-x, -y, -z'

loop_
_atom_site_label
_atom_site_type_symbol
_atom_site_fract_x
_atom_site_fract_y
_atom_site_fract_z
_atom_site_U_iso_or_equiv
_atom_site_adp_type
_atom_site_occupancy
_atom_site_site_symmetry_order
_atom_site_calc_flag
_atom_site_refinement_flags_posn
_atom_site_refinement_flags_adp
_atom_site_refinement_flags_occupancy
_atom_site_disorder_assembly
_atom_site_disorder_group
Y1 Y 0.04212(2) 0.16737(2) 0.18567(2) 0.01163(5) Uani 0.9835(4) 1 d D U P A 1
Si1 Si -0.05173(4) 0.41056(3) 0.28649(2) 0.01238(9) Uani 0.9835(4) 1 d D U P A 1
O2 O -0.05570(10) 0.32798(8) 0.22570(6) 0.0152(2) Uani 0.9835(4) 1 d D U P A 1
O4 O -0.16937(10) 0.41584(9) 0.36658(6) 0.0181(2) Uani 0.9835(4) 1 d D U P A 1
O3 O -0.07641(11) 0.53329(8) 0.24997(6) 0.0185(2) Uani 0.9835(4) 1 d D U P A 1
C30 C -0.1160(5) 0.5809(4) 0.1781(2) 0.0178(3) Uani 0.694(3) 1 d D U P A 1
C31 C -0.1100(3) 0.6966(2) 0.1742(2) 0.0237(7) Uani 0.694(3) 1 d D U P A 1
H31A H -0.1564 0.7329 0.2259 0.036 Uiso 0.694(3) 1 calc R U P A 1
H31B H -0.1520 0.7382 0.1323 0.036 Uiso 0.694(3) 1 calc R U P A 1
H31C H -0.0178 0.6923 0.1619 0.036 Uiso 0.694(3) 1 calc R U P A 1
C32 C -0.2552(3) 0.5851(3) 0.1828(3) 0.0336(10) Uani 0.694(3) 1 d D U P A 1
H32A H -0.2581 0.5113 0.1889 0.050 Uiso 0.694(3) 1 calc R U P A 1
H32B H -0.2816 0.6174 0.1336 0.050 Uiso 0.694(3) 1 calc R U P A 1
H32C H -0.3157 0.6293 0.2288 0.050 Uiso 0.694(3) 1 calc R U P A 1
C33 C -0.0189(6) 0.5183(6) 0.1054(2) 0.0284(13) Uani 0.694(3) 1 d D U P A 1
H33A H 0.0706 0.5113 0.1071 0.043 Uiso 0.694(3) 1 calc R U P A 1
H33B H -0.0399 0.5572 0.0567 0.043 Uiso 0.694(3) 1 calc R U P A 1
H33C H -0.0248 0.4458 0.1053 0.043 Uiso 0.694(3) 1 calc R U P A 1
C34 C -0.23714(16) 0.49265(13) 0.43087(9) 0.0197(3) Uani 0.9835(4) 1 d D U P A 1
C35 C -0.31204(16) 0.43578(14) 0.49531(10) 0.0246(4) Uani 0.9835(4) 1 d D U P A 1
H35A H -0.3731 0.4155 0.4733 0.037 Uiso 0.9835(4) 1 calc R U P A 1
H35B H -0.3617 0.4850 0.5407 0.037 Uiso 0.9835(4) 1 calc R U P A 1
H35C H -0.2494 0.3703 0.5132 0.037 Uiso 0.9835(4) 1 calc R U P A 1
C36 C -0.13872(19) 0.52194(16) 0.46259(11) 0.0307(4) Uani 0.9835(4) 1 d D U P A 1
H36A H -0.0934 0.5601 0.4210 0.046 Uiso 0.9835(4) 1 calc R U P A 1
H36B H -0.0741 0.4555 0.4778 0.046 Uiso 0.9835(4) 1 calc R U P A 1
H36C H -0.1851 0.5692 0.5095 0.046 Uiso 0.9835(4) 1 calc R U P A 1
C37 C -0.33447(19) 0.59371(16) 0.40203(12) 0.0355(5) Uani 0.9835(4) 1 d D U P A 1
H37A H -0.2863 0.6297 0.3603 0.053 Uiso 0.9835(4) 1 calc R U P A 1
H37B H -0.3845 0.6437 0.4470 0.053 Uiso 0.9835(4) 1 calc R U P A 1
H37C H -0.3952 0.5727 0.3803 0.053 Uiso 0.9835(4) 1 calc R U P A 1
C38 C 0.14083(16) 0.22424(13) 0.03808(9) 0.0192(3) Uani 0.9835(4) 1 d D U P A 1
H38 H 0.1730 0.2827 0.0343 0.023 Uiso 0.9835(4) 1 calc R U P A 1
C39 C 0.21465(16) 0.11279(13) 0.04341(9) 0.0193(3) Uani 0.9835(4) 1 d D U P A 1
H39 H 0.3054 0.0831 0.0438 0.023 Uiso 0.9835(4) 1 calc R U P A 1
C40 C 0.13048(18) 0.05328(14) 0.04813(10) 0.0231(3) Uani 0.9835(4) 1 d D U P A 1
H40 H 0.1545 -0.0235 0.0520 0.028 Uiso 0.9835(4) 1 calc R U P A 1
C41 C 0.00453(17) 0.12757(15) 0.04612(10) 0.0248(4) Uani 0.9835(4) 1 d D U P A 1
H41 H -0.0717 0.1099 0.0488 0.030 Uiso 0.9835(4) 1 calc R U P A 1
C42 C 0.01127(17) 0.23319(14) 0.03945(9) 0.0225(3) Uani 0.9835(4) 1 d D U P A 1
H42 H -0.0596 0.2989 0.0364 0.027 Uiso 0.9835(4) 1 calc R U P A 1
C43 C 0.06052(17) -0.02315(13) 0.25959(11) 0.0232(3) Uani 0.9835(4) 1 d D U P A 1
H43 H 0.1421 -0.0811 0.2444 0.028 Uiso 0.9835(4) 1 calc R U P A 1
C44 C 0.02696(17) 0.05297(14) 0.32067(10) 0.0227(3) Uani 0.9835(4) 1 d D U P A 1
H44 H 0.0820 0.0551 0.3540 0.027 Uiso 0.9835(4) 1 calc R U P A 1
C45 C -0.10162(17) 0.12517(14) 0.32395(10) 0.0213(3) Uani 0.9835(4) 1 d D U P A 1
H45 H -0.1493 0.1844 0.3599 0.026 Uiso 0.9835(4) 1 calc R U P A 1
C46 C -0.14723(16) 0.09379(13) 0.26408(11) 0.0207(3) Uani 0.9835(4) 1 d D U P A 1
H46 H -0.2309 0.1290 0.2522 0.025 Uiso 0.9835(4) 1 calc R U P A 1
C47 C -0.04752(17) 0.00148(13) 0.22497(10) 0.0225(3) Uani 0.9835(4) 1 d D U P A 1
H47 H -0.0524 -0.0372 0.1827 0.027 Uiso 0.9835(4) 1 calc R U P A 1
Y1A Y -0.1171(6) 0.4489(6) 0.2967(5) 0.01238(9) Uani 0.0165(4) 1 d D U P A 2
Si1A Si 0.0822(7) 0.2084(9) 0.1932(8) 0.01163(5) Uani 0.0165(4) 1 d D U P A 2
O2A O -0.0482(7) 0.2955(9) 0.2438(11) 0.0152(2) Uani 0.0165(4) 1 d D U P A 2
O4A O 0.1043(18) 0.238(3) 0.0911(8) 0.0181(2) Uani 0.0165(4) 1 d D U P A 2
O3A O 0.0639(12) 0.0841(12) 0.1872(18) 0.0185(2) Uani 0.0165(4) 1 d D U P A 2
C30A C 0.004(3) 0.025(2) 0.247(3) 0.022(3) Uani 0.0165(4) 1 d D U P A 2
C31A C -0.127(4) 0.105(2) 0.292(4) 0.021(2) Uani 0.0165(4) 1 d D U P A 2
H31D H -0.1711 0.0660 0.3339 0.031 Uiso 0.0165(4) 1 calc R U P A 2
H31E H -0.1109 0.1615 0.3165 0.031 Uiso 0.0165(4) 1 calc R U P A 2
H31F H -0.1835 0.1381 0.2547 0.031 Uiso 0.0165(4) 1 calc R U P A 2
C32A C -0.016(7) -0.063(4) 0.205(4) 0.023(5) Uani 0.0165(4) 1 d D U P A 2
H32D H -0.0574 -0.1057 0.2456 0.035 Uiso 0.0165(4) 1 calc R U P A 2
H32E H -0.0730 -0.0297 0.1685 0.035 Uiso 0.0165(4) 1 calc R U P A 2
H32F H 0.0694 -0.1116 0.1754 0.035 Uiso 0.0165(4) 1 calc R U P A 2
C33A C 0.095(3) -0.025(5) 0.303(3) 0.025(5) Uani 0.0165(4) 1 d D U P A 2
H33D H 0.0547 -0.0667 0.3451 0.037 Uiso 0.0165(4) 1 calc R U P A 2
H33E H 0.1800 -0.0738 0.2734 0.037 Uiso 0.0165(4) 1 calc R U P A 2
H33F H 0.1084 0.0326 0.3283 0.037 Uiso 0.0165(4) 1 calc R U P A 2
C34A C 0.068(4) 0.202(4) 0.0287(17) 0.022(2) Uani 0.0165(4) 1 d D U P A 2
C35A C -0.077(5) 0.214(7) 0.056(4) 0.024(5) Uani 0.0165(4) 1 d D U P A 2
H35D H -0.1040 0.1898 0.0138 0.036 Uiso 0.0165(4) 1 calc R U P A 2
H35E H -0.0901 0.1706 0.1044 0.036 Uiso 0.0165(4) 1 calc R U P A 2
H35F H -0.1296 0.2910 0.0683 0.036 Uiso 0.0165(4) 1 calc R U P A 2
C36A C 0.094(8) 0.271(6) -0.045(2) 0.021(6) Uani 0.0165(4) 1 d D U P A 2
H36D H 0.0700 0.2473 -0.0892 0.031 Uiso 0.0165(4) 1 calc R U P A 2
H36E H 0.0414 0.3473 -0.0327 0.031 Uiso 0.0165(4) 1 calc R U P A 2
H36F H 0.1879 0.2620 -0.0600 0.031 Uiso 0.0165(4) 1 calc R U P A 2
C37A C 0.155(7) 0.082(4) 0.013(4) 0.021(5) Uani 0.0165(4) 1 d D U P A 2
H37D H 0.1326 0.0543 -0.0297 0.032 Uiso 0.0165(4) 1 calc R U P A 2
H37E H 0.2477 0.0760 -0.0021 0.032 Uiso 0.0165(4) 1 calc R U P A 2
H37F H 0.1394 0.0402 0.0622 0.032 Uiso 0.0165(4) 1 calc R U P A 2
C38A C -0.232(4) 0.378(2) 0.4354(14) 0.020(3) Uani 0.0165(4) 1 d D U P A 2
H38A H -0.2218 0.3033 0.4370 0.024 Uiso 0.0165(4) 1 calc R U P A 2
C39A C -0.337(3) 0.469(3) 0.4220(19) 0.021(3) Uani 0.0165(4) 1 d D U P A 2
H39A H -0.4169 0.4629 0.4174 0.025 Uiso 0.0165(4) 1 calc R U P A 2
C40A C -0.317(4) 0.567(2) 0.4159(16) 0.020(3) Uani 0.0165(4) 1 d D U P A 2
H40A H -0.3722 0.6360 0.4023 0.024 Uiso 0.0165(4) 1 calc R U P A 2
C41A C -0.199(4) 0.5385(15) 0.4344(11) 0.020(3) Uani 0.0165(4) 1 d D U P A 2
H41A H -0.1569 0.5883 0.4391 0.024 Uiso 0.0165(4) 1 calc R U P A 2
C42A C -0.147(4) 0.4270(8) 0.4456(9) 0.020(3) Uani 0.0165(4) 1 d D U P A 2
H42A H -0.0641 0.3898 0.4584 0.024 Uiso 0.0165(4) 1 calc DR U P A 2
C43A C -0.0992(12) 0.6420(16) 0.2302(17) 0.021(2) Uani 0.0165(4) 1 d D U P A 2
H43A H -0.0785 0.6902 0.2580 0.025 Uiso 0.0165(4) 1 calc DR U P A 2
C44A C -0.004(3) 0.559(2) 0.1788(17) 0.020(3) Uani 0.0165(4) 1 d D U P A 2
H44A H 0.0890 0.5404 0.1691 0.024 Uiso 0.0165(4) 1 calc R U P A 2
C45A C -0.068(4) 0.510(3) 0.1454(10) 0.020(3) Uani 0.0165(4) 1 d D U P A 2
H45A H -0.0321 0.4515 0.1084 0.024 Uiso 0.0165(4) 1 calc R U P A 2
C46A C -0.199(4) 0.568(2) 0.1796(15) 0.020(3) Uani 0.0165(4) 1 d D U P A 2
H46A H -0.2688 0.5553 0.1650 0.024 Uiso 0.0165(4) 1 calc R U P A 2
C47A C -0.223(2) 0.6455(17) 0.2358(17) 0.021(3) Uani 0.0165(4) 1 d D U P A 2
H47A H -0.3040 0.6888 0.2689 0.025 Uiso 0.0165(4) 1 calc R U P A 2
C30B C -0.1154(12) 0.5797(10) 0.1776(5) 0.0178(3) Uani 0.290(3) 1 d D . P A 3
C31B C -0.1541(8) 0.7015(4) 0.1821(6) 0.0237(7) Uani 0.290(3) 1 d D . P A 3
H31G H -0.2260 0.7291 0.2293 0.036 Uiso 0.290(3) 1 calc R U P A 3
H31H H -0.0781 0.7198 0.1859 0.036 Uiso 0.290(3) 1 calc R U P A 3
H31I H -0.1832 0.7348 0.1339 0.036 Uiso 0.290(3) 1 calc R U P A 3
C32B C -0.2327(8) 0.5506(9) 0.1707(7) 0.0336(10) Uani 0.290(3) 1 d D . P A 3
H32G H -0.2070 0.4714 0.1678 0.050 Uiso 0.290(3) 1 calc R U P A 3
H32H H -0.3054 0.5780 0.2176 0.050 Uiso 0.290(3) 1 calc R U P A 3
H32I H -0.2611 0.5835 0.1222 0.050 Uiso 0.290(3) 1 calc R U P A 3
C33B C -0.0046(16) 0.5292(16) 0.1064(4) 0.0284(13) Uani 0.290(3) 1 d D . P A 3
H33G H 0.0157 0.4504 0.1069 0.043 Uiso 0.290(3) 1 calc R U P A 3
H33H H -0.0314 0.5598 0.0570 0.043 Uiso 0.290(3) 1 calc R U P A 3
H33I H 0.0737 0.5448 0.1090 0.043 Uiso 0.290(3) 1 calc R U P A 3
Al1 Al 0.24517(4) 0.27764(3) 0.27856(2) 0.01019(9) Uani 1 1 d D . . . .
O1 O 0.09134(10) 0.37059(8) 0.31004(6) 0.0146(2) Uani 1 1 d D . . . .
H5' H 0.075(3) 0.411(3) 0.349(2) 0.022 Uiso 0.0165(4) 1 d D U P A 2
O5 O 0.22584(10) 0.18487(8) 0.21737(6) 0.0139(2) Uani 1 1 d D . . . .
H5 H 0.2926(11) 0.1296(9) 0.2056(11) 0.021 Uiso 0.9835(4) 1 d D U P A 1
N1 N 0.37653(11) 0.34149(9) 0.23227(7) 0.0119(2) Uani 1 1 d . . . . .
N2 N 0.33901(11) 0.18578(9) 0.35052(7) 0.0115(2) Uani 1 1 d . . . . .
C1 C 0.56923(15) 0.39474(13) 0.23348(10) 0.0191(3) Uani 1 1 d . . . . .
H1A H 0.6589 0.3434 0.2301 0.029 Uiso 1 1 calc R U . . .
H1B H 0.5526 0.4558 0.2680 0.029 Uiso 1 1 calc R U . . .
H1C H 0.5595 0.4218 0.1799 0.029 Uiso 1 1 calc R U . . .
C2 C 0.47140(14) 0.33799(12) 0.26820(9) 0.0141(3) Uani 1 1 d . . . . .
C3 C 0.49118(14) 0.28015(12) 0.33854(9) 0.0154(3) Uani 1 1 d D . . . .
H3 H 0.5589(11) 0.2863(13) 0.3598(9) 0.018 Uiso 1 1 d D U . . .
C4 C 0.43568(14) 0.20344(11) 0.37428(8) 0.0132(3) Uani 1 1 d . . . . .
C5 C 0.49246(16) 0.13662(13) 0.44081(9) 0.0190(3) Uani 1 1 d . . . . .
H5A H 0.5127 0.0594 0.4312 0.028 Uiso 1 1 calc R U . . .
H5B H 0.4282 0.1583 0.4920 0.028 Uiso 1 1 calc R U . . .
H5C H 0.5733 0.1489 0.4423 0.028 Uiso 1 1 calc R U . . .
C6 C 0.36346(14) 0.40908(12) 0.16122(8) 0.0126(3) Uani 1 1 d . . . . .
C7 C 0.30989(14) 0.52312(12) 0.16965(9) 0.0156(3) Uani 1 1 d . . . . .
C8 C 0.28833(15) 0.58516(13) 0.10117(10) 0.0212(3) Uani 1 1 d . . . . .
H8 H 0.2506 0.6621 0.1055 0.025 Uiso 1 1 calc R U . . .
C9 C 0.32074(16) 0.53688(14) 0.02750(10) 0.0234(3) Uani 1 1 d . . . . .
H9 H 0.3021 0.5803 -0.0179 0.028 Uiso 1 1 calc R U . . .
C10 C 0.38029(15) 0.42538(13) 0.01965(9) 0.0201(3) Uani 1 1 d . . . . .
H10 H 0.4052 0.3934 -0.0318 0.024 Uiso 1 1 calc R U . . .
C11 C 0.40469(14) 0.35871(12) 0.08550(9) 0.0150(3) Uani 1 1 d . . . . .
C12 C 0.47862(15) 0.23652(12) 0.07469(9) 0.0177(3) Uani 1 1 d . . . . .
H12 H 0.4264 0.1985 0.1139 0.021 Uiso 1 1 calc R U . . .
C13 C 0.49528(17) 0.19572(15) -0.00903(10) 0.0259(4) Uani 1 1 d . . . . .
H13A H 0.5540 0.2258 -0.0482 0.039 Uiso 1 1 calc R U . . .
H13B H 0.4091 0.2191 -0.0223 0.039 Uiso 1 1 calc R U . . .
H13C H 0.5333 0.1162 -0.0102 0.039 Uiso 1 1 calc R U . . .
C14 C 0.61611(16) 0.20113(13) 0.09170(10) 0.0232(3) Uani 1 1 d . . . . .
H14A H 0.6604 0.1228 0.0824 0.035 Uiso 1 1 calc R U . . .
H14B H 0.6077 0.2175 0.1475 0.035 Uiso 1 1 calc R U . . .
H14C H 0.6680 0.2404 0.0561 0.035 Uiso 1 1 calc R U . . .
C15 C 0.28048(15) 0.58099(13) 0.24847(10) 0.0202(3) Uani 1 1 d . . . . .
H15 H 0.3112 0.5249 0.2889 0.024 Uiso 1 1 calc R U . . .
C16 C 0.13368(17) 0.64290(15) 0.28049(12) 0.0309(4) Uani 1 1 d . . . . .
H16A H 0.1018 0.6997 0.2423 0.046 Uiso 1 1 calc DR U . . .
H16B H 0.1199 0.6762 0.3320 0.046 Uiso 1 1 calc R U . . .
H16C H 0.0851 0.5925 0.2877 0.046 Uiso 1 1 calc DR U . . .
C17 C 0.35591(18) 0.66073(14) 0.23955(12) 0.0298(4) Uani 1 1 d . . . . .
H17A H 0.4491 0.6233 0.2146 0.045 Uiso 1 1 calc R U . . .
H17B H 0.3479 0.6875 0.2924 0.045 Uiso 1 1 calc R U . . .
H17C H 0.3187 0.7221 0.2060 0.045 Uiso 1 1 calc R U . . .
C18 C 0.31854(14) 0.08360(11) 0.37646(8) 0.0125(3) Uani 1 1 d . . . . .
C19 C 0.23184(14) 0.07729(12) 0.44935(9) 0.0146(3) Uani 1 1 d . . . . .
C20 C 0.21884(15) -0.02341(13) 0.47241(9) 0.0186(3) Uani 1 1 d . . . . .
H20 H 0.1597 -0.0294 0.5214 0.022 Uiso 1 1 calc R U . . .
C21 C 0.29076(16) -0.11464(13) 0.42500(10) 0.0200(3) Uani 1 1 d . . . . .
H21 H 0.2813 -0.1826 0.4418 0.024 Uiso 1 1 calc R U . . .
C22 C 0.37628(15) -0.10695(12) 0.35331(10) 0.0189(3) Uani 1 1 d . . . . .
H22 H 0.4253 -0.1701 0.3213 0.023 Uiso 1 1 calc R U . . .
C23 C 0.39193(14) -0.00795(12) 0.32713(9) 0.0141(3) Uani 1 1 d . . . . .
C24 C 0.49198(14) -0.00400(12) 0.24964(9) 0.0162(3) Uani 1 1 d . . . . .
H24 H 0.4729 0.0739 0.2334 0.019 Uiso 1 1 calc R U . . .
C25 C 0.48351(17) -0.06541(14) 0.18064(10) 0.0241(4) Uani 1 1 d . . . . .
H25A H 0.5412 -0.0522 0.1309 0.036 Uiso 1 1 calc R U . . .
H25B H 0.3925 -0.0397 0.1748 0.036 Uiso 1 1 calc R U . . .
H25C H 0.5115 -0.1434 0.1923 0.036 Uiso 1 1 calc R U . . .
C26 C 0.63162(15) -0.04834(14) 0.26270(10) 0.0245(4) Uani 1 1 d . . . . .
H26A H 0.6952 -0.0546 0.2111 0.037 Uiso 1 1 calc R U . . .
H26B H 0.6472 -0.1201 0.2879 0.037 Uiso 1 1 calc DR U . . .
H26C H 0.6420 0.0012 0.2975 0.037 Uiso 1 1 calc R U . . .
C27 C 0.15132(15) 0.17555(12) 0.50311(9) 0.0174(3) Uani 1 1 d . . . . .
H27 H 0.1818 0.2372 0.4807 0.021 Uiso 1 1 calc R U . . .
C28 C 0.00553(16) 0.20905(15) 0.50333(11) 0.0292(4) Uani 1 1 d . . . . .
H28A H -0.0062 0.2289 0.4490 0.044 Uiso 1 1 calc DR U . . .
H28B H -0.0455 0.2715 0.5389 0.044 Uiso 1 1 calc DR U . . .
H28C H -0.0253 0.1482 0.5222 0.044 Uiso 1 1 calc R U . . .
C29 C 0.17046(17) 0.15438(14) 0.58892(10) 0.0250(4) Uani 1 1 d . . . . .
H29A H 0.2647 0.1282 0.5876 0.038 Uiso 1 1 calc R U . . .
H29B H 0.1327 0.0995 0.6141 0.038 Uiso 1 1 calc DR U . . .
H29C H 0.1261 0.2220 0.6198 0.038 Uiso 1 1 calc R U . . .

loop_
_atom_site_aniso_label
_atom_site_aniso_U_11
_atom_site_aniso_U_22
_atom_site_aniso_U_33
_atom_site_aniso_U_23
_atom_site_aniso_U_13
_atom_site_aniso_U_12
Y1 0.01183(7) 0.01213(7) 0.01285(7) -0.00079(5) -0.00449(5) -0.00519(5)
Si1 0.0105(2) 0.0118(2) 0.0149(2) -0.00113(15) -0.00391(16) -0.00307(17)
O2 0.0146(5) 0.0144(5) 0.0176(5) -0.0011(4) -0.0055(4) -0.0048(4)
O4 0.0144(5) 0.0187(5) 0.0197(5) -0.0058(4) 0.0006(4) -0.0058(4)
O3 0.0241(6) 0.0132(5) 0.0198(5) 0.0005(4) -0.0119(5) -0.0038(4)
C30 0.0193(8) 0.0171(8) 0.0168(7) 0.0036(6) -0.0079(6) -0.0043(6)
C31 0.026(2) 0.0157(9) 0.0254(13) 0.0002(8) -0.0102(16) 0.0004(11)
C32 0.0179(14) 0.043(3) 0.0405(18) 0.0171(17) -0.0168(14) -0.0082(16)
C33 0.0401(18) 0.0173(18) 0.0236(9) 0.0016(8) 0.0021(9) -0.0119(13)
C34 0.0182(8) 0.0186(8) 0.0169(7) -0.0045(6) 0.0006(6) -0.0022(6)
C35 0.0184(8) 0.0286(9) 0.0222(8) -0.0004(7) 0.0001(7) -0.0058(7)
C36 0.0374(10) 0.0349(10) 0.0258(9) -0.0067(8) -0.0034(8) -0.0210(9)
C37 0.0289(10) 0.0289(10) 0.0276(10) 0.0028(8) 0.0042(8) 0.0070(8)
C38 0.0230(8) 0.0220(8) 0.0126(7) -0.0001(6) -0.0027(6) -0.0088(6)
C39 0.0186(8) 0.0229(8) 0.0149(7) -0.0047(6) -0.0013(6) -0.0060(6)
C40 0.0311(9) 0.0229(8) 0.0174(8) -0.0071(7) -0.0040(7) -0.0113(7)
C41 0.0264(9) 0.0366(10) 0.0180(8) -0.0046(7) -0.0088(7) -0.0152(8)
C42 0.0234(8) 0.0279(9) 0.0145(7) 0.0012(6) -0.0079(6) -0.0051(7)
C43 0.0199(8) 0.0169(8) 0.0325(9) 0.0077(7) -0.0058(7) -0.0079(6)
C44 0.0262(9) 0.0277(9) 0.0225(8) 0.0113(7) -0.0127(7) -0.0174(7)
C45 0.0249(8) 0.0234(8) 0.0173(8) 0.0026(6) -0.0012(6) -0.0133(7)
C46 0.0157(8) 0.0242(8) 0.0256(8) 0.0072(7) -0.0066(6) -0.0116(6)
C47 0.0280(9) 0.0197(8) 0.0267(8) 0.0019(6) -0.0074(7) -0.0161(7)
Y1A 0.0105(2) 0.0118(2) 0.0149(2) -0.00113(15) -0.00391(16) -0.00307(17)
Si1A 0.01183(7) 0.01213(7) 0.01285(7) -0.00079(5) -0.00449(5) -0.00519(5)
O2A 0.0146(5) 0.0144(5) 0.0176(5) -0.0011(4) -0.0055(4) -0.0048(4)
O4A 0.0144(5) 0.0187(5) 0.0197(5) -0.0058(4) 0.0006(4) -0.0058(4)
O3A 0.0241(6) 0.0132(5) 0.0198(5) 0.0005(4) -0.0119(5) -0.0038(4)
C30A 0.024(4) 0.021(4) 0.024(4) 0.004(3) -0.008(3) -0.010(3)
C31A 0.023(4) 0.018(4) 0.021(4) 0.002(3) -0.008(3) -0.006(3)
C32A 0.026(9) 0.020(7) 0.026(9) 0.003(7) -0.010(8) -0.010(7)
C33A 0.027(8) 0.024(9) 0.025(8) 0.004(7) -0.010(7) -0.010(7)
C34A 0.023(4) 0.025(4) 0.017(4) -0.004(3) -0.004(3) -0.008(3)
C35A 0.025(6) 0.028(10) 0.020(10) -0.004(9) -0.004(6) -0.011(6)
C36A 0.022(10) 0.024(9) 0.018(7) -0.004(6) -0.004(6) -0.009(8)
C37A 0.025(8) 0.023(6) 0.016(8) -0.004(5) -0.002(7) -0.009(6)
C38A 0.018(4) 0.020(4) 0.018(4) -0.003(4) -0.001(4) -0.004(4)
C39A 0.018(4) 0.020(4) 0.020(4) -0.003(4) -0.001(4) -0.004(4)
C40A 0.019(5) 0.021(5) 0.018(5) -0.002(4) -0.002(4) -0.004(4)
C41A 0.019(4) 0.021(4) 0.018(4) -0.003(4) -0.002(4) -0.004(4)
C42A 0.018(4) 0.021(4) 0.019(4) -0.002(4) -0.002(4) -0.005(4)
C43A 0.023(4) 0.018(4) 0.021(4) 0.002(3) -0.008(3) -0.006(3)
C44A 0.022(4) 0.017(4) 0.020(4) 0.002(4) -0.007(4) -0.006(4)
C45A 0.022(4) 0.018(4) 0.020(4) 0.002(4) -0.008(4) -0.006(4)
C46A 0.022(4) 0.018(4) 0.020(4) 0.002(4) -0.008(4) -0.005(4)
C47A 0.023(4) 0.019(4) 0.022(4) 0.002(4) -0.008(4) -0.005(4)
C30B 0.0193(8) 0.0171(8) 0.0168(7) 0.0036(6) -0.0079(6) -0.0043(6)
C31B 0.026(2) 0.0157(9) 0.0254(13) 0.0002(8) -0.0102(16) 0.0004(11)
C32B 0.0179(14) 0.043(3) 0.0405(18) 0.0171(17) -0.0168(14) -0.0082(16)
C33B 0.0401(18) 0.0173(18) 0.0236(9) 0.0016(8) 0.0021(9) -0.0119(13)
Al1 0.0097(2) 0.0109(2) 0.0110(2) -0.00030(15) -0.00359(15) -0.00385(16)
O1 0.0122(5) 0.0150(5) 0.0153(5) -0.0004(4) -0.0035(4) -0.0029(4)
O5 0.0111(5) 0.0142(5) 0.0169(5) -0.0030(4) -0.0051(4) -0.0032(4)
N1 0.0116(6) 0.0123(6) 0.0119(6) -0.0013(5) -0.0024(5) -0.0042(5)
N2 0.0115(6) 0.0111(6) 0.0127(6) -0.0001(4) -0.0042(5) -0.0040(5)
C1 0.0158(7) 0.0202(8) 0.0248(8) 0.0029(6) -0.0065(6) -0.0099(6)
C2 0.0117(7) 0.0136(7) 0.0171(7) -0.0040(6) -0.0026(6) -0.0041(6)
C3 0.0138(7) 0.0175(7) 0.0188(7) -0.0005(6) -0.0082(6) -0.0072(6)
C4 0.0130(7) 0.0135(7) 0.0131(7) -0.0030(5) -0.0046(5) -0.0026(6)
C5 0.0205(8) 0.0203(8) 0.0211(8) 0.0036(6) -0.0124(6) -0.0087(6)
C6 0.0105(7) 0.0148(7) 0.0134(7) 0.0016(5) -0.0027(5) -0.0059(6)
C7 0.0110(7) 0.0153(7) 0.0215(8) 0.0001(6) -0.0031(6) -0.0063(6)
C8 0.0167(8) 0.0148(7) 0.0314(9) 0.0063(6) -0.0057(7) -0.0059(6)
C9 0.0207(8) 0.0281(9) 0.0226(8) 0.0117(7) -0.0083(7) -0.0104(7)
C10 0.0191(8) 0.0284(9) 0.0148(7) 0.0030(6) -0.0043(6) -0.0113(7)
C11 0.0129(7) 0.0181(7) 0.0155(7) 0.0012(6) -0.0029(6) -0.0079(6)
C12 0.0196(8) 0.0177(8) 0.0152(7) -0.0036(6) 0.0004(6) -0.0081(6)
C13 0.0262(9) 0.0295(9) 0.0216(8) -0.0103(7) -0.0002(7) -0.0106(7)
C14 0.0205(8) 0.0186(8) 0.0254(8) -0.0051(6) -0.0044(7) -0.0002(6)
C15 0.0186(8) 0.0156(7) 0.0273(8) -0.0054(6) -0.0037(6) -0.0067(6)
C16 0.0206(9) 0.0294(9) 0.0402(11) -0.0154(8) 0.0013(8) -0.0079(7)
C17 0.0257(9) 0.0217(9) 0.0461(11) -0.0077(8) -0.0074(8) -0.0120(7)
C18 0.0129(7) 0.0122(7) 0.0149(7) 0.0024(5) -0.0079(6) -0.0047(6)
C19 0.0133(7) 0.0165(7) 0.0154(7) 0.0026(6) -0.0077(6) -0.0044(6)
C20 0.0183(8) 0.0223(8) 0.0186(8) 0.0069(6) -0.0080(6) -0.0102(6)
C21 0.0225(8) 0.0155(7) 0.0281(8) 0.0072(6) -0.0137(7) -0.0101(6)
C22 0.0203(8) 0.0134(7) 0.0257(8) -0.0004(6) -0.0109(6) -0.0052(6)
C23 0.0130(7) 0.0143(7) 0.0169(7) 0.0000(6) -0.0079(6) -0.0039(6)
C24 0.0155(7) 0.0147(7) 0.0177(7) -0.0032(6) -0.0051(6) -0.0029(6)
C25 0.0264(9) 0.0250(9) 0.0213(8) -0.0069(7) -0.0064(7) -0.0072(7)
C26 0.0149(8) 0.0294(9) 0.0268(9) -0.0028(7) -0.0052(7) -0.0040(7)
C27 0.0174(7) 0.0192(8) 0.0133(7) 0.0009(6) -0.0032(6) -0.0040(6)
C28 0.0184(8) 0.0370(10) 0.0253(9) -0.0049(7) -0.0064(7) 0.0008(7)
C29 0.0260(9) 0.0301(9) 0.0168(8) -0.0010(7) -0.0070(7) -0.0056(7)

loop_
_atom_type_symbol
_atom_type_description
_atom_type_scat_dispersion_real
_atom_type_scat_dispersion_imag
_atom_type_scat_source
C C 0.0033 0.0016 'International Tables Vol C Tables 4.2.6.8 and 6.1.1.4'
H H 0.0000 0.0000 'International Tables Vol C Tables 4.2.6.8 and 6.1.1.4'
N N 0.0061 0.0033 'International Tables Vol C Tables 4.2.6.8 and 6.1.1.4'
O O 0.0106 0.0060 'International Tables Vol C Tables 4.2.6.8 and 6.1.1.4'
Al Al 0.0645 0.0514 'International Tables Vol C Tables 4.2.6.8 and 6.1.1.4'
Si Si 0.0817 0.0704 'International Tables Vol C Tables 4.2.6.8 and 6.1.1.4'
Y Y -2.7962 3.5667 'International Tables Vol C Tables 4.2.6.8 and 6.1.1.4'

loop_
_geom_angle_atom_site_label_1
_geom_angle_atom_site_label_2
_geom_angle_atom_site_label_3
_geom_angle
O2 Y1 O5 85.28(4)
O2 Y1 C46 95.80(5)
O5 Y1 C46 134.04(5)
O2 Y1 C45 82.58(5)
O5 Y1 C45 105.14(5)
C46 Y1 C45 30.80(5)
O2 Y1 C42 89.21(5)
O5 Y1 C42 115.07(5)
C46 Y1 C42 110.90(5)
C45 Y1 C42 138.10(5)
O2 Y1 C44 102.99(5)
O5 Y1 C44 84.34(4)
C46 Y1 C44 50.52(5)
C45 Y1 C44 30.56(5)
C42 Y1 C44 158.15(5)
O2 Y1 C38 93.98(5)
O5 Y1 C38 85.37(4)
C46 Y1 C38 139.98(5)
C45 Y1 C38 168.55(5)
C42 Y1 C38 30.57(5)
C44 Y1 C38 159.31(5)
O2 Y1 C41 114.57(5)
O5 Y1 C41 130.81(5)
C46 Y1 C41 90.35(5)
C45 Y1 C41 121.16(5)
C42 Y1 C41 30.71(5)
C44 Y1 C41 128.46(5)
C38 Y1 C41 50.59(5)
O2 Y1 C43 131.97(5)
O5 Y1 C43 96.30(4)
C46 Y1 C43 50.39(5)
C45 Y1 C43 50.54(5)
C42 Y1 C43 131.03(5)
C44 Y1 C43 30.56(5)
C38 Y1 C43 134.04(5)
C41 Y1 C43 100.38(6)
O2 Y1 C47 126.36(5)
O5 Y1 C47 126.65(4)
C46 Y1 C47 30.56(5)
C45 Y1 C47 50.63(5)
C42 Y1 C47 107.81(5)
C44 Y1 C47 50.38(5)
C38 Y1 C47 126.24(5)
C41 Y1 C47 78.60(5)
C43 Y1 C47 30.36(5)
O2 Y1 C39 123.35(5)
O5 Y1 C39 80.91(4)
C46 Y1 C39 131.77(5)
C45 Y1 C39 154.01(5)
C42 Y1 C39 50.34(5)
C44 Y1 C39 129.50(5)
C38 Y1 C39 30.58(5)
C41 Y1 C39 50.22(5)
C43 Y1 C39 104.13(5)
C47 Y1 C39 105.23(5)
O2 Y1 C40 139.42(5)
O5 Y1 C40 107.00(5)
C46 Y1 C40 101.58(5)
C45 Y1 C40 127.96(5)
C42 Y1 C40 50.35(5)
C44 Y1 C40 116.41(6)
C38 Y1 C40 50.41(5)
C41 Y1 C40 30.34(5)
C43 Y1 C40 86.01(6)
C47 Y1 C40 77.34(5)
C39 Y1 C40 30.31(5)
O2 Si1 O3 112.83(6)
O2 Si1 O4 107.12(6)
O3 Si1 O4 108.59(6)
O2 Si1 O1 111.36(6)
O3 Si1 O1 106.65(6)
O4 Si1 O1 110.29(6)
Si1 O2 Y1 140.35(6)
C34 O4 Si1 133.21(10)
C30 O3 Si1 131.0(2)
O3 C30 C33 110.3(4)
O3 C30 C32 109.8(3)
C33 C30 C32 111.8(4)
O3 C30 C31 105.7(3)
C33 C30 C31 108.3(4)
C32 C30 C31 110.8(3)
O4 C34 C36 110.08(13)
O4 C34 C37 109.87(14)
C36 C34 C37 110.83(16)
O4 C34 C35 105.71(13)
C36 C34 C35 110.61(14)
C37 C34 C35 109.61(14)
C42 C38 C39 107.71(15)
C42 C38 Y1 74.47(9)
C39 C38 Y1 75.49(9)
C40 C39 C38 108.23(15)
C40 C39 Y1 75.26(9)
C38 C39 Y1 73.92(9)
C41 C40 C39 107.91(15)
C41 C40 Y1 73.90(9)
C39 C40 Y1 74.43(9)
C40 C41 C42 107.97(15)
C40 C41 Y1 75.76(9)
C42 C41 Y1 74.14(9)
C38 C42 C41 108.18(15)
C38 C42 Y1 74.95(9)
C41 C42 Y1 75.15(9)
C47 C43 C44 108.11(15)
C47 C43 Y1 75.06(9)
C44 C43 Y1 74.21(9)
C45 C44 C43 108.31(15)
C45 C44 Y1 74.54(9)
C43 C44 Y1 75.22(9)
C44 C45 C46 107.52(15)
C44 C45 Y1 74.90(9)
C46 C45 Y1 74.41(9)
C47 C46 C45 108.32(15)
C47 C46 Y1 75.83(9)
C45 C46 Y1 74.79(9)
C43 C47 C46 107.73(15)
C43 C47 Y1 74.58(9)
C46 C47 Y1 73.61(9)
O2A Y1A O1 74.5(3)
O2A Y1A C42A 109.2(6)
O1 Y1A C42A 77.3(10)
O2A Y1A C41A 140.7(7)
O1 Y1A C41A 93.4(10)
C42A Y1A C41A 31.8(4)
O2A Y1A C46A 99.4(7)
O1 Y1A C46A 128.0(9)
C42A Y1A C46A 146.8(8)
C41A Y1A C46A 116.7(7)
O2A Y1A C45A 81.8(7)
O1 Y1A C45A 98.9(10)
C42A Y1A C45A 166.5(9)
C41A Y1A C45A 137.4(7)
C46A Y1A C45A 30.7(4)
O2A Y1A C38A 92.3(7)
O1 Y1A C38A 96.6(10)
C42A Y1A C38A 30.5(5)
C41A Y1A C38A 51.4(7)
C46A Y1A C38A 135.4(10)
C45A Y1A C38A 161.2(11)
O2A Y1A C47A 129.6(7)
O1 Y1A C47A 127.0(5)
C42A Y1A C47A 119.4(7)
C41A Y1A C47A 87.8(7)
C46A Y1A C47A 30.2(4)
C45A Y1A C47A 52.6(6)
C38A Y1A C47A 123.4(7)
O2A Y1A C44A 100.6(7)
O1 Y1A C44A 82.2(8)
C42A Y1A C44A 137.3(10)
C41A Y1A C44A 114.9(8)
C46A Y1A C44A 47.5(7)
C45A Y1A C44A 29.5(4)
C38A Y1A C44A 166.2(9)
C47A Y1A C44A 50.5(6)
O2A Y1A C40A 138.7(8)
O1 Y1A C40A 122.7(10)
C42A Y1A C40A 50.9(6)
C41A Y1A C40A 29.5(5)
C46A Y1A C40A 96.2(8)
C45A Y1A C40A 125.3(8)
C38A Y1A C40A 51.5(6)
C47A Y1A C40A 73.4(6)
C44A Y1A C40A 117.9(7)
O2A Y1A C43A 129.4(7)
O1 Y1A C43A 98.2(3)
C42A Y1A C43A 118.0(7)
C41A Y1A C43A 88.8(6)
C46A Y1A C43A 45.9(6)
C45A Y1A C43A 49.2(6)
C38A Y1A C43A 138.2(7)
C47A Y1A C43A 28.7(4)
C44A Y1A C43A 29.9(4)
C40A Y1A C43A 87.9(6)
O2A Y1A C39A 109.9(8)
O1 Y1A C39A 123.3(9)
C42A Y1A C39A 47.1(7)
C41A Y1A C39A 46.5(7)
C46A Y1A C39A 107.5(9)
C45A Y1A C39A 137.7(10)
C38A Y1A C39A 29.5(4)
C47A Y1A C39A 94.6(7)
C44A Y1A C39A 144.2(8)
C40A Y1A C39A 28.9(4)
C43A Y1A C39A 115.1(7)
O2A Si1A O5 118.9(5)
O2A Si1A O3A 112.2(7)
O5 Si1A O3A 108.1(6)
O2A Si1A O4A 111.2(8)
O5 Si1A O4A 107.6(7)
O3A Si1A O4A 96.3(14)
Si1A O2A Y1A 141.6(6)
C34A O4A Si1A 133(2)
C30A O3A Si1A 130.0(15)
O3A C30A C32A 108(2)
O3A C30A C33A 108.6(19)
C32A C30A C33A 110.8(19)
O3A C30A C31A 107.5(18)
C32A C30A C31A 111.6(19)
C33A C30A C31A 110.2(19)
O4A C34A C35A 108.0(19)
O4A C34A C36A 107.8(19)
C35A C34A C36A 111.7(19)
O4A C34A C37A 107.1(19)
C35A C34A C37A 111(2)
C36A C34A C37A 110.9(19)
C42A C38A C39A 100.7(18)
C42A C38A Y1A 68.1(8)
C39A C38A Y1A 79.6(8)
C40A C39A C38A 116.1(18)
C40A C39A Y1A 73.2(8)
C38A C39A Y1A 71.0(8)
C41A C40A C39A 101.8(18)
C41A C40A Y1A 68.2(8)
C39A C40A Y1A 77.9(9)
C40A C41A C42A 110.8(18)
C40A C41A Y1A 82.3(9)
C42A C41A Y1A 72.4(8)
C38A C42A C41A 110.3(18)
C38A C42A Y1A 81.4(9)
C41A C42A Y1A 75.7(8)
C47A C43A C44A 112.7(18)
C47A C43A Y1A 72.7(8)
C44A C43A Y1A 73.5(8)
C45A C44A C43A 108.2(18)
C45A C44A Y1A 72.7(8)
C43A C44A Y1A 76.5(7)
C44A C45A C46A 101.8(18)
C44A C45A Y1A 77.8(9)
C46A C45A Y1A 72.6(8)
C47A C46A C45A 116.9(19)
C47A C46A Y1A 78.1(9)
C45A C46A Y1A 76.7(9)
C43A C47A C46A 100.1(17)
C43A C47A Y1A 78.6(9)
C46A C47A Y1A 71.6(8)
C31B C30B C33B 113.5(12)
C31B C30B C32B 109.9(8)
C33B C30B C32B 106.7(12)
O1 Al1 O5 105.11(5)
O1 Al1 N2 122.33(5)
O5 Al1 N2 103.54(5)
O1 Al1 N1 113.58(5)
O5 Al1 N1 116.78(5)
N2 Al1 N1 95.74(5)
H5' O1 Al1 120(2)
Si1 O1 Al1 138.49(7)
H5' O1 Y1A 90(2)
Al1 O1 Y1A 149.5(2)
H5 O5 Al1 112.9(13)
Si1A O5 Al1 121.2(3)
H5 O5 Y1 112.3(13)
Al1 O5 Y1 133.32(5)
C2 N1 C6 117.84(12)
C2 N1 Al1 122.48(10)
C6 N1 Al1 119.14(9)
C4 N2 C18 115.89(11)
C4 N2 Al1 123.57(10)
C18 N2 Al1 120.20(9)
N1 C2 C3 123.73(13)
N1 C2 C1 121.87(13)
C3 C2 C1 114.37(13)
C4 C3 C2 126.86(13)
N2 C4 C3 122.84(13)
N2 C4 C5 120.59(13)
C3 C4 C5 116.54(13)
C7 C6 C11 121.61(13)
C7 C6 N1 119.25(13)
C11 C6 N1 119.14(12)
C8 C7 C6 117.71(14)
C8 C7 C15 119.06(14)
C6 C7 C15 123.18(13)
C9 C8 C7 121.30(15)
C8 C9 C10 120.09(15)
C9 C10 C11 121.52(15)
C10 C11 C6 117.52(14)
C10 C11 C12 120.61(14)
C6 C11 C12 121.82(13)
C11 C12 C13 113.44(13)
C11 C12 C14 112.56(12)
C13 C12 C14 107.61(13)
C7 C15 C16 112.80(13)
C7 C15 C17 110.88(14)
C16 C15 C17 108.85(13)
C19 C18 C23 121.80(13)
C19 C18 N2 120.46(13)
C23 C18 N2 117.70(12)
C20 C19 C18 118.09(14)
C20 C19 C27 119.47(13)
C18 C19 C27 122.44(13)
C21 C20 C19 121.02(14)
C22 C21 C20 120.09(14)
C21 C22 C23 121.16(14)
C22 C23 C18 117.84(14)
C22 C23 C24 119.50(13)
C18 C23 C24 122.58(13)
C23 C24 C26 110.61(12)
C23 C24 C25 112.87(13)
C26 C24 C25 109.94(13)
C19 C27 C28 110.25(13)
C19 C27 C29 111.96(13)
C28 C27 C29 110.37(13)

loop_
_geom_bond_atom_site_label_1
_geom_bond_atom_site_label_2
_geom_bond_distance
Y1 O2 2.0932(10)
Y1 O5 2.3442(10)
Y1 C46 2.6544(15)
Y1 C45 2.6592(16)
Y1 C42 2.6614(16)
Y1 C44 2.6637(16)
Y1 C38 2.6675(15)
Y1 C41 2.6744(16)
Y1 C43 2.6765(16)
Y1 C47 2.6827(16)
Y1 C39 2.6875(15)
Y1 C40 2.6980(16)
Si1 O2 1.5967(11)
Si1 O3 1.6356(11)
Si1 O4 1.6394(11)
Si1 O1 1.6396(11)
O4 C34 1.4362(18)
O3 C30 1.438(3)
O3 C30B 1.440(7)
C30 C33 1.516(6)
C30 C32 1.520(5)
C30 C31 1.544(5)
C34 C36 1.517(2)
C34 C37 1.525(2)
C34 C35 1.527(2)
C38 C42 1.405(2)
C38 C39 1.412(2)
C39 C40 1.408(2)
C40 C41 1.406(3)
C41 C42 1.413(2)
C43 C47 1.403(2)
C43 C44 1.408(2)
C44 C45 1.403(2)
C45 C46 1.411(2)
C46 C47 1.407(2)
Y1A O2A 2.0938(15)
Y1A O1 2.249(6)
Y1A C42A 2.513(14)
Y1A C41A 2.554(15)
Y1A C46A 2.596(16)
Y1A C45A 2.647(15)
Y1A C38A 2.677(15)
Y1A C47A 2.677(15)
Y1A C44A 2.710(15)
Y1A C40A 2.725(15)
Y1A C43A 2.748(13)
Y1A C39A 2.785(15)
Si1A O2A 1.5974(15)
Si1A O5 1.676(5)
Si1A O3A 1.736(14)
Si1A O4A 1.747(15)
O4A C34A 1.411(16)
O3A C30A 1.414(16)
C30A C32A 1.525(14)
C30A C33A 1.527(14)
C30A C31A 1.532(14)
C34A C35A 1.523(14)
C34A C36A 1.524(14)
C34A C37A 1.530(14)
C38A C42A 1.375(19)
C38A C39A 1.392(19)
C39A C40A 1.376(19)
C40A C41A 1.352(19)
C41A C42A 1.390(18)
C43A C47A 1.348(19)
C43A C44A 1.410(18)
C44A C45A 1.366(19)
C45A C46A 1.390(19)
C46A C47A 1.378(19)
C30B C31B 1.510(14)
C30B C33B 1.511(16)
C30B C32B 1.525(15)
Al1 O1 1.7029(11)
Al1 O5 1.7862(11)
Al1 N2 1.8949(12)
Al1 N1 1.9170(12)
O1 H5' 0.840(10)
O5 H5 0.832(5)
N1 C2 1.3424(18)
N1 C6 1.4570(18)
N2 C4 1.3450(18)
N2 C18 1.4580(18)
C1 C2 1.513(2)
C2 C3 1.398(2)
C3 C4 1.390(2)
C4 C5 1.512(2)
C6 C7 1.411(2)
C6 C11 1.413(2)
C7 C8 1.398(2)
C7 C15 1.525(2)
C8 C9 1.380(2)
C9 C10 1.383(2)
C10 C11 1.395(2)
C11 C12 1.529(2)
C12 C13 1.532(2)
C12 C14 1.535(2)
C15 C16 1.528(2)
C15 C17 1.541(2)
C18 C19 1.399(2)
C18 C23 1.407(2)
C19 C20 1.398(2)
C19 C27 1.520(2)
C20 C21 1.385(2)
C21 C22 1.382(2)
C22 C23 1.398(2)
C23 C24 1.524(2)
C24 C26 1.527(2)
C24 C25 1.539(2)
C27 C28 1.528(2)
C27 C29 1.537(2)
